data_8102198
loop_
_publ_author_name
'Francesc Yraola'
'Fernando Albericio'
'Miriam Royo'
'Xavier Solans'

_publ_section_title
;
 Crystal structure of
 hexakis(4-fluorophenylethylammonium)decavanadate(V) tetrahydrate,
 (C8H11FN)6[V10O28] &#x00B7; 4H2O
;
_journal_issue 1
_journal_name_full 'Zeitschrift f\"ur Kristallographie - New Crystal Structures'
_journal_page_first 45
_journal_volume 223
_journal_year 2008
_chemical_formula_moiety 'O28 V10, 6(C8 H11 F N), 4(H2 O)'
_chemical_formula_structural '(C8H11FN)6[V10O28] &#x00B7; 4H2O'
_chemical_formula_sum 'C48 H74 F6 N6 O32 V10'
_chemical_formula_weight 1870.53
_chemical_name_systematic
;
hexaquis(4-fluorophenylethylammonium)decavanadate(V) tetrahydrate
;
_space_group_IT_number 14
_symmetry_cell_setting monoclinic
_symmetry_space_group_name_Hall '-P 2yab'
_symmetry_space_group_name_H-M 'P 1 21/a 1'
_atom_sites_solution_hydrogens geom
_atom_sites_solution_primary direct
_atom_sites_solution_secondary difmap
_cell_angle_alpha 90.00
_cell_angle_beta 101.060(10)
_cell_angle_gamma 90.00
_cell_formula_units_Z 2
_cell_length_a 10.0000(10)
_cell_length_b 18.7130(10)
_cell_length_c 19.0700(10)
_cell_measurement_reflns_used 14387
_cell_measurement_temperature 293(2)
_cell_measurement_theta_max 31.68
_cell_measurement_theta_min 1.54
_cell_volume 3502.3(5)
_computing_cell_refinement 'AUTOMAR  [11]'
_computing_data_collection 'MARXDS [10]'
_computing_data_reduction 'MARSCALE [12]'
_computing_molecular_graphics 'ORTEP-3 for Windows [14]'
_computing_publication_material 'PLATON [15]'
_computing_structure_refinement 'SHELXL-97 [13]'
_computing_structure_solution 'SHELXS-97 [13]'
_diffrn_ambient_temperature 293(2)
_diffrn_measured_fraction_theta_full 0.917
_diffrn_measured_fraction_theta_max 0.917
_diffrn_measurement_device_type 'MarResearch MAR345 IP'
_diffrn_measurement_method phi
_diffrn_radiation_monochromator graphite
_diffrn_radiation_source 'fine-focus sealed tube'
_diffrn_radiation_type MoK\a
_diffrn_radiation_wavelength 0.71073
_diffrn_reflns_av_R_equivalents 0.0486
_diffrn_reflns_av_sigmaI/netI 0.0215
_diffrn_reflns_limit_h_max 14
_diffrn_reflns_limit_h_min -14
_diffrn_reflns_limit_k_max 25
_diffrn_reflns_limit_k_min 0
_diffrn_reflns_limit_l_max 28
_diffrn_reflns_limit_l_min 0
_diffrn_reflns_number 14387
_diffrn_reflns_theta_full 31.68
_diffrn_reflns_theta_max 31.68
_diffrn_reflns_theta_min 1.54
_exptl_absorpt_coefficient_mu 1.374
_exptl_absorpt_correction_type none
_exptl_crystal_colour orange
_exptl_crystal_density_diffrn 1.774
_exptl_crystal_density_method 'not measured'
_exptl_crystal_description needle
_exptl_crystal_F_000 1888
_exptl_crystal_size_max 0.2
_exptl_crystal_size_mid 0.1
_exptl_crystal_size_min 0.1
_refine_diff_density_max 0.473
_refine_diff_density_min -0.718
_refine_diff_density_rms 0.159
_refine_ls_extinction_method none
_refine_ls_goodness_of_fit_ref 1.180
_refine_ls_hydrogen_treatment mixed
_refine_ls_matrix_type full
_refine_ls_number_parameters 544
_refine_ls_number_reflns 10863
_refine_ls_number_restraints 0
_refine_ls_restrained_S_all 1.180
_refine_ls_R_factor_all 0.0454
_refine_ls_R_factor_gt 0.0323
_refine_ls_shift/su_max 0.002
_refine_ls_shift/su_mean 0.000
_refine_ls_structure_factor_coef Fsqd
_refine_ls_weighting_details 'calc w=1/[\s^2^(Fo^2^)+(0.0412P)^2^+0.3310P] where P=(Fo^2^+2Fc^2^)/3'
_refine_ls_weighting_scheme calc
_refine_ls_wR_factor_gt 0.0717
_refine_ls_wR_factor_ref 0.0798
_reflns_number_gt 9498
_reflns_number_total 10863
_reflns_threshold_expression >2sigma(I)
_cod_data_source_file 1267-2125.cff
_cod_data_source_block solans2007_1
_cod_original_cell_volume 3502.3(4)
_cod_original_sg_symbol_H-M P12(1)/a1
_cod_database_code 8102198

loop_
_symmetry_equiv_pos_as_xyz
'x, y, z'
'-x+1/2, y+1/2, -z'
'-x, -y, -z'
'x-1/2, -y-1/2, z'

loop_
_atom_site_label
_atom_site_type_symbol
_atom_site_fract_x
_atom_site_fract_y
_atom_site_fract_z
_atom_site_U_iso_or_equiv
_atom_site_adp_type
_atom_site_occupancy
_atom_site_symmetry_multiplicity
_atom_site_Wyckoff_symbol
_atom_site_calc_flag
_atom_site_refinement_flags
_atom_site_disorder_assembly
_atom_site_disorder_group
V1 V 0.45286(2) 0.565625(11) 0.048013(11) 0.02130(5) Uani 1 4 e d . . .
V2 V 0.51637(2) 0.591620(12) -0.107082(12) 0.02572(5) Uani 1 4 e d . . .
V3 V 0.75271(2) 0.557375(11) 0.017672(12) 0.02434(5) Uani 1 4 e d . . .
V4 V 0.22129(2) 0.596698(12) -0.077839(13) 0.02750(6) Uani 1 4 e d . . .
V5 V 0.69343(2) 0.525824(12) 0.168915(12) 0.02639(5) Uani 1 4 e d . . .
O1 O 0.57804(8) 0.61255(4) -0.00151(5) 0.02283(17) Uani 1 4 e d . . .
O2 O 0.60291(8) 0.48388(4) 0.05269(5) 0.02202(16) Uani 1 4 e d . . .
O3 O 0.53023(9) 0.58888(5) 0.13188(5) 0.02589(18) Uani 1 4 e d . . .
O4 O 0.78154(9) 0.58426(5) 0.11091(5) 0.02770(19) Uani 1 4 e d . . .
O5 O 0.31969(9) 0.62151(5) 0.02446(5) 0.02678(18) Uani 1 4 e d . . .
O6 O 0.36603(9) 0.64662(5) -0.10400(5) 0.02819(19) Uani 1 4 e d . . .
O7 O 0.35003(8) 0.48526(5) 0.07411(5) 0.02299(17) Uani 1 4 e d . . .
O8 O 0.43924(9) 0.54014(5) -0.18364(5) 0.02838(19) Uani 1 4 e d . . .
O9 O 0.61372(11) 0.64694(6) -0.13871(6) 0.0385(2) Uani 1 4 e d . . .
O10 O 0.84587(10) 0.61347(6) -0.01570(6) 0.0348(2) Uani 1 4 e d . . .
O11 O 0.85722(9) 0.47694(5) 0.03270(5) 0.02816(19) Uani 1 4 e d . . .
O12 O 0.18677(9) 0.54836(5) -0.16253(5) 0.02876(19) Uani 1 4 e d . . .
O13 O 0.10346(11) 0.65695(6) -0.08936(6) 0.0378(2) Uani 1 4 e d . . .
O14 O 0.74710(11) 0.55862(6) 0.24643(6) 0.0382(2) Uani 1 4 e d . . .
F1 F 0.7038(2) 0.60786(10) -0.46495(8) 0.0983(5) Uani 1 4 e d . . .
N1 N 0.88449(14) 0.51014(8) -0.13303(8) 0.0383(3) Uani 1 4 e d . . .
C1 C 0.88355(18) 0.43875(9) -0.16666(10) 0.0440(4) Uani 1 4 e d . . .
C2 C 0.75725(19) 0.42862(10) -0.22404(10) 0.0455(4) Uani 1 4 e d . . .
C3 C 0.74541(17) 0.47824(9) -0.28756(9) 0.0423(4) Uani 1 4 e d . . .
C4 C 0.8303(2) 0.47077(12) -0.33649(11) 0.0554(5) Uani 1 4 e d . . .
H4 H 0.8978 0.4359 -0.3292 0.066 Uiso 1 4 e calc R . .
C5 C 0.8166(3) 0.51445(14) -0.39618(12) 0.0652(6) Uani 1 4 e d . . .
C6 C 0.7165(3) 0.56520(13) -0.40606(11) 0.0643(6) Uani 1 4 e d . . .
C7 C 0.6307(2) 0.57403(13) -0.35919(13) 0.0624(5) Uani 1 4 e d . . .
C8 C 0.64602(19) 0.53042(11) -0.30013(11) 0.0501(4) Uani 1 4 e d . . .
F2 F 0.5088(2) 0.91127(11) -0.51687(9) 0.1134(6) Uani 1 4 e d . . .
N2 N 0.83862(14) 0.72378(7) -0.16562(8) 0.0356(3) Uani 1 4 e d . . .
C11 C 0.75889(17) 0.74792(10) -0.23479(10) 0.0425(4) Uani 1 4 e d . . .
C12 C 0.8474(2) 0.78825(12) -0.27871(11) 0.0521(4) Uani 1 4 e d . . .
C13 C 0.7614(2) 0.82150(10) -0.34326(10) 0.0504(4) Uani 1 4 e d . . .
C14 C 0.7426(2) 0.89440(12) -0.34935(13) 0.0591(5) Uani 1 4 e d . . .
C15 C 0.6597(3) 0.92535(16) -0.40741(15) 0.0722(6) Uani 1 4 e d . . .
C16 C 0.5935(3) 0.88275(17) -0.45889(14) 0.0756(7) Uani 1 4 e d . . .
C17 C 0.6103(3) 0.80997(18) -0.45709(14) 0.0937(10) Uani 1 4 e d . . .
H17 H 0.5649 0.7815 -0.4941 0.112 Uiso 1 4 e calc R . .
C18 C 0.6958(3) 0.77970(14) -0.39920(13) 0.0809(8) Uani 1 4 e d . . .
H18 H 0.7095 0.7305 -0.3979 0.097 Uiso 1 4 e calc R . .
F3 F 0.8964(2) 0.86799(16) 0.47927(10) 0.1484(10) Uani 1 4 e d . . .
N3 N 0.85993(15) 0.72532(7) 0.09813(8) 0.0416(3) Uani 1 4 e d . . .
H3C H 0.9427 0.7260 0.0874 0.050 Uiso 1 4 e calc R . .
H3D H 0.8015 0.7472 0.0638 0.050 Uiso 1 4 e calc R . .
H3F H 0.8337 0.6803 0.1019 0.050 Uiso 1 4 e calc R . .
C21 C 0.86305(18) 0.76269(9) 0.16667(9) 0.0424(3) Uani 1 4 e d . . .
H21 H 0.7728 0.7611 0.1783 0.051 Uiso 1 4 e calc R . .
H21A H 0.8862 0.8125 0.1612 0.051 Uiso 1 4 e calc R . .
C22 C 0.9635(2) 0.73092(12) 0.22752(11) 0.0606(5) Uani 1 4 e d . . .
H22 H 0.9456 0.6802 0.2309 0.073 Uiso 1 4 e calc R . .
H22A H 1.0551 0.7366 0.2185 0.073 Uiso 1 4 e calc R . .
C23 C 0.95294(18) 0.76674(11) 0.29655(10) 0.0518(4) Uani 1 4 e d . . .
C24 C 1.0186(2) 0.83048(12) 0.31732(12) 0.0591(5) Uani 1 4 e d . . .
H24 H 1.0754 0.8509 0.2896 0.071 Uiso 1 4 e calc R . .
C25 C 0.9996(3) 0.86417(14) 0.37985(14) 0.0750(7) Uani 1 4 e d . . .
H25 H 1.0438 0.9068 0.3947 0.090 Uiso 1 4 e calc R . .
C26 C 0.9141(3) 0.83267(19) 0.41873(13) 0.0828(8) Uani 1 4 e d . . .
C27 C 0.8498(3) 0.7709(2) 0.39961(15) 0.0938(10) Uani 1 4 e d . . .
H27 H 0.7926 0.7508 0.4274 0.113 Uiso 1 4 e calc R . .
C28 C 0.8695(2) 0.73828(15) 0.33931(13) 0.0734(6) Uani 1 4 e d . . .
H28 H 0.8254 0.6952 0.3261 0.088 Uiso 1 4 e calc R . .
O16 O 0.58550(13) 0.75295(7) 0.03070(7) 0.0427(3) Uani 1 4 e d . . .
O15 O -0.03366(13) 0.61324(7) -0.24065(7) 0.0499(3) Uani 1 4 e d . . .
H1C H 0.800(2) 0.5165(11) -0.1189(11) 0.055(6) Uiso 1 4 e d . . .
H1D H 0.886(2) 0.5410(13) -0.1690(14) 0.073(7) Uiso 1 4 e d . . .
H1F H 0.948(2) 0.5129(11) -0.0992(12) 0.056(6) Uiso 1 4 e d . . .
H1 H 0.881(2) 0.4044(10) -0.1234(11) 0.051(6) Uiso 1 4 e d . . .
H1A H 0.963(2) 0.4343(10) -0.1812(11) 0.049(5) Uiso 1 4 e d . . .
H2 H 0.671(2) 0.4350(10) -0.2029(11) 0.050(5) Uiso 1 4 e d . . .
H2A H 0.756(2) 0.3816(13) -0.2398(12) 0.067(7) Uiso 1 4 e d . . .
H5 H 0.872(3) 0.5090(13) -0.4277(13) 0.075(7) Uiso 1 4 e d . . .
H7 H 0.561(3) 0.6073(13) -0.3710(13) 0.071(7) Uiso 1 4 e d . . .
H8 H 0.581(2) 0.5295(11) -0.2713(12) 0.062(6) Uiso 1 4 e d . . .
H2C H 0.9040(19) 0.7003(10) -0.1704(9) 0.034(4) Uiso 1 4 e d . . .
H2D H 0.7822(17) 0.6952(9) -0.1416(9) 0.031(4) Uiso 1 4 e d . . .
H2F H 0.860(2) 0.7597(11) -0.1378(11) 0.046(5) Uiso 1 4 e d . . .
H11 H 0.725(2) 0.7060(11) -0.2582(10) 0.047(5) Uiso 1 4 e d . . .
H11A H 0.691(3) 0.7772(13) -0.2268(13) 0.071(7) Uiso 1 4 e d . . .
H12 H 0.896(3) 0.8199(15) -0.2512(14) 0.085(8) Uiso 1 4 e d . . .
H12A H 0.918(2) 0.7520(12) -0.2925(12) 0.065(6) Uiso 1 4 e d . . .
H14 H 0.788(2) 0.9251(13) -0.3142(12) 0.066(7) Uiso 1 4 e d . . .
H15 H 0.654(3) 0.9749(16) -0.4106(15) 0.096(10) Uiso 1 4 e d . . .
H160 H 0.580(3) 0.7809(14) -0.0015(14) 0.075(8) Uiso 1 4 e d . . .
H16A H 0.5823(19) 0.7148(11) 0.0140(10) 0.040(5) Uiso 1 4 e d . . .

loop_
_atom_site_aniso_label
_atom_site_aniso_U_11
_atom_site_aniso_U_22
_atom_site_aniso_U_33
_atom_site_aniso_U_23
_atom_site_aniso_U_13
_atom_site_aniso_U_12
V1 0.01897(9) 0.01870(10) 0.02694(10) -0.00268(7) 0.00618(7) 0.00008(6)
V2 0.02287(10) 0.02397(12) 0.03068(12) 0.00402(8) 0.00600(8) -0.00175(7)
V3 0.01870(9) 0.02412(11) 0.03064(11) -0.00239(8) 0.00583(8) -0.00361(7)
V4 0.02149(10) 0.02510(12) 0.03466(12) -0.00252(8) 0.00223(8) 0.00478(7)
V5 0.02441(10) 0.02677(12) 0.02745(11) -0.00357(8) 0.00363(8) 0.00133(7)
O1 0.0207(4) 0.0177(4) 0.0304(4) -0.0010(3) 0.0060(3) -0.0008(3)
O2 0.0184(4) 0.0196(4) 0.0281(4) -0.0023(3) 0.0048(3) -0.0011(3)
O3 0.0233(4) 0.0250(5) 0.0296(5) -0.0057(3) 0.0055(3) 0.0012(3)
O4 0.0217(4) 0.0269(5) 0.0339(5) -0.0035(3) 0.0039(4) -0.0040(3)
O5 0.0251(4) 0.0221(4) 0.0327(5) -0.0041(3) 0.0046(4) 0.0031(3)
O6 0.0274(4) 0.0206(5) 0.0359(5) 0.0032(3) 0.0043(4) 0.0021(3)
O7 0.0190(4) 0.0215(4) 0.0294(4) -0.0015(3) 0.0071(3) -0.0015(3)
O8 0.0262(4) 0.0299(5) 0.0297(5) 0.0006(3) 0.0070(4) -0.0012(3)
O9 0.0365(5) 0.0370(6) 0.0428(6) 0.0094(4) 0.0095(5) -0.0093(4)
O10 0.0277(5) 0.0335(5) 0.0454(6) -0.0019(4) 0.0128(4) -0.0086(4)
O11 0.0179(4) 0.0297(5) 0.0373(5) -0.0041(4) 0.0063(3) 0.0011(3)
O12 0.0241(4) 0.0275(5) 0.0333(5) -0.0013(4) 0.0018(4) 0.0040(3)
O13 0.0325(5) 0.0350(6) 0.0438(6) -0.0036(4) 0.0022(4) 0.0113(4)
O14 0.0384(6) 0.0423(6) 0.0320(5) -0.0072(4) 0.0022(4) 0.0009(4)
F1 0.1216(14) 0.1120(13) 0.0611(9) 0.0271(8) 0.0173(9) 0.0039(10)
N1 0.0275(6) 0.0481(8) 0.0400(7) -0.0055(6) 0.0085(5) -0.0021(5)
C1 0.0369(8) 0.0426(10) 0.0523(10) -0.0009(7) 0.0081(7) 0.0016(6)
C2 0.0426(9) 0.0478(10) 0.0454(9) -0.0043(7) 0.0068(7) -0.0139(7)
C3 0.0383(8) 0.0471(9) 0.0414(8) -0.0112(7) 0.0069(6) -0.0095(6)
C4 0.0478(10) 0.0668(13) 0.0562(11) -0.0059(9) 0.0216(9) 0.0064(8)
C5 0.0669(14) 0.0835(16) 0.0514(12) -0.0085(11) 0.0270(10) -0.0037(12)
C6 0.0750(15) 0.0745(15) 0.0420(10) 0.0030(9) 0.0078(10) -0.0073(11)
C7 0.0562(12) 0.0665(14) 0.0641(13) 0.0013(10) 0.0100(10) 0.0094(10)
C8 0.0418(9) 0.0613(12) 0.0494(10) -0.0053(8) 0.0144(8) -0.0013(8)
F2 0.1037(13) 0.1414(16) 0.0830(11) 0.0484(11) -0.0124(10) -0.0016(12)
N2 0.0310(6) 0.0255(7) 0.0507(8) -0.0040(5) 0.0087(6) -0.0024(5)
C11 0.0327(8) 0.0433(10) 0.0503(10) -0.0054(7) 0.0049(7) -0.0057(6)
C12 0.0451(10) 0.0569(12) 0.0524(11) 0.0031(8) 0.0047(8) -0.0118(8)
C13 0.0549(11) 0.0488(11) 0.0471(10) -0.0031(7) 0.0089(8) -0.0093(8)
C14 0.0629(13) 0.0557(12) 0.0577(12) -0.0051(9) 0.0090(10) -0.0064(9)
C15 0.0775(16) 0.0627(16) 0.0759(17) 0.0126(12) 0.0133(13) 0.0020(12)
C16 0.0682(15) 0.093(2) 0.0620(14) 0.0249(13) 0.0026(12) -0.0047(13)
C17 0.114(2) 0.101(2) 0.0537(14) -0.0050(13) -0.0158(14) -0.0260(18)
C18 0.112(2) 0.0556(14) 0.0637(15) -0.0035(10) -0.0107(14) -0.0164(13)
F3 0.1336(18) 0.238(3) 0.0703(11) -0.0531(14) 0.0116(11) 0.0521(18)
N3 0.0445(7) 0.0303(7) 0.0499(8) -0.0051(5) 0.0090(6) -0.0037(5)
C21 0.0477(9) 0.0311(8) 0.0501(9) -0.0044(6) 0.0135(7) -0.0009(6)
C22 0.0546(11) 0.0641(13) 0.0599(12) -0.0062(9) 0.0026(9) 0.0174(9)
C23 0.0390(9) 0.0626(12) 0.0506(10) 0.0018(8) 0.0002(8) 0.0119(8)
C24 0.0467(10) 0.0703(14) 0.0569(12) 0.0040(10) 0.0013(9) 0.0068(9)
C25 0.0740(16) 0.0704(15) 0.0673(15) -0.0123(11) -0.0196(12) 0.0159(12)
C26 0.0696(16) 0.127(3) 0.0503(13) -0.0025(14) 0.0065(12) 0.0290(16)
C27 0.0677(17) 0.148(3) 0.0684(17) 0.0116(18) 0.0188(14) -0.0041(18)
C28 0.0594(13) 0.0936(18) 0.0637(14) 0.0078(13) 0.0029(11) -0.0104(12)
O16 0.0547(7) 0.0249(6) 0.0490(7) -0.0011(5) 0.0113(6) -0.0049(5)
O15 0.0437(7) 0.0546(8) 0.0478(7) -0.0058(6) 0.0000(5) 0.0131(5)

loop_
_atom_type_symbol
_atom_type_description
_atom_type_scat_dispersion_real
_atom_type_scat_dispersion_imag
_atom_type_scat_source
C C 0.0033 0.0016 'International Tables Vol C Tables 4.2.6.8 and 6.1.1.4'
H H 0.0000 0.0000 'International Tables Vol C Tables 4.2.6.8 and 6.1.1.4'
F F 0.0171 0.0103 'International Tables Vol C Tables 4.2.6.8 and 6.1.1.4'
N N 0.0061 0.0033 'International Tables Vol C Tables 4.2.6.8 and 6.1.1.4'
O O 0.0106 0.0060 'International Tables Vol C Tables 4.2.6.8 and 6.1.1.4'
V V 0.3005 0.5294 'International Tables Vol C Tables 4.2.6.8 and 6.1.1.4'

loop_
_geom_angle_atom_site_label_1
_geom_angle_atom_site_label_2
_geom_angle_atom_site_label_3
_geom_angle
_geom_angle_site_symmetry_1
_geom_angle_site_symmetry_3
_geom_angle_publ_flag
O5 V1 O3 106.65(5) . . ?
O5 V1 O1 98.14(4) . . ?
O3 V1 O1 97.13(4) . . ?
O5 V1 O7 96.82(4) . . ?
O3 V1 O7 97.21(4) . . ?
O1 V1 O7 155.35(4) . . ?
O5 V1 O2 88.42(4) . 3_665 ?
O3 V1 O2 164.92(4) . 3_665 ?
O1 V1 O2 80.59(4) . 3_665 ?
O7 V1 O2 80.35(4) . 3_665 ?
O5 V1 O2 165.94(4) . . ?
O3 V1 O2 87.40(4) . . ?
O1 V1 O2 80.14(3) . . ?
O7 V1 O2 80.59(3) . . ?
O2 V1 O2 77.53(4) 3_665 . ?
O9 V2 O8 103.65(5) . . ?
O9 V2 O6 102.07(5) . . ?
O8 V2 O6 95.76(4) . . ?
O9 V2 O7 99.55(5) . 3_665 ?
O8 V2 O7 91.53(4) . 3_665 ?
O6 V2 O7 154.82(4) . 3_665 ?
O9 V2 O1 99.01(5) . . ?
O8 V2 O1 155.88(4) . . ?
O6 V2 O1 87.41(4) . . ?
O7 V2 O1 76.53(4) 3_665 . ?
O9 V2 O2 174.07(5) . 3_665 ?
O8 V2 O2 81.58(4) . 3_665 ?
O6 V2 O2 79.95(4) . 3_665 ?
O7 V2 O2 77.33(3) 3_665 3_665 ?
O1 V2 O2 75.43(3) . 3_665 ?
O10 V3 O4 102.16(5) . . ?
O10 V3 O11 104.01(5) . . ?
O4 V3 O11 95.52(4) . . ?
O10 V3 O1 98.17(5) . . ?
O4 V3 O1 90.29(4) . . ?
O11 V3 O1 155.28(4) . . ?
O10 V3 O7 98.73(5) . 3_665 ?
O4 V3 O7 156.61(4) . 3_665 ?
O11 V3 O7 89.49(4) . 3_665 ?
O1 V3 O7 76.35(4) . 3_665 ?
O10 V3 O2 172.83(5) . . ?
O4 V3 O2 82.37(4) . . ?
O11 V3 O2 80.87(4) . . ?
O1 V3 O2 76.11(3) . . ?
O7 V3 O2 75.88(3) 3_665 . ?
O13 V4 O12 102.50(5) . . ?
O13 V4 O6 101.36(5) . . ?
O12 V4 O6 92.07(4) . . ?
O13 V4 O11 102.51(5) . 3_665 ?
O12 V4 O11 90.99(4) . 3_665 ?
O6 V4 O11 154.66(4) . 3_665 ?
O13 V4 O5 100.07(5) . . ?
O12 V4 O5 157.44(4) . . ?
O6 V4 O5 83.49(4) . . ?
O11 V4 O5 84.09(4) 3_665 . ?
O13 V4 O2 175.10(5) . 3_665 ?
O12 V4 O2 82.33(4) . 3_665 ?
O6 V4 O2 77.46(4) . 3_665 ?
O11 V4 O2 78.04(4) 3_665 3_665 ?
O5 V4 O2 75.11(3) . 3_665 ?
O14 V5 O12 104.02(5) . 3_665 ?
O14 V5 O8 103.69(5) . 3_665 ?
O12 V5 O8 90.09(4) 3_665 3_665 ?
O14 V5 O4 102.01(5) . . ?
O12 V5 O4 90.87(4) 3_665 . ?
O8 V5 O4 153.23(4) 3_665 . ?
O14 V5 O3 101.77(5) . . ?
O12 V5 O3 154.21(4) 3_665 . ?
O8 V5 O3 83.67(4) 3_665 . ?
O4 V5 O3 83.91(4) . . ?
O14 V5 O2 176.00(5) . . ?
O12 V5 O2 79.96(4) 3_665 . ?
O8 V5 O2 76.50(4) 3_665 . ?
O4 V5 O2 77.33(4) . . ?
O3 V5 O2 74.25(3) . . ?
V1 O1 V3 107.62(4) . . ?
V1 O1 V2 107.30(4) . . ?
V3 O1 V2 99.81(4) . . ?
V1 O2 V1 102.47(4) 3_665 . ?
V1 O2 V3 94.23(3) 3_665 . ?
V1 O2 V3 93.03(3) . . ?
V1 O2 V2 94.22(3) 3_665 3_665 ?
V1 O2 V2 92.24(3) . 3_665 ?
V3 O2 V2 168.84(4) . 3_665 ?
V1 O2 V4 87.70(3) 3_665 3_665 ?
V1 O2 V4 169.82(4) . 3_665 ?
V3 O2 V4 86.34(3) . 3_665 ?
V2 O2 V4 86.74(3) 3_665 3_665 ?
V1 O2 V5 170.92(4) 3_665 . ?
V1 O2 V5 86.61(3) . . ?
V3 O2 V5 85.27(3) . . ?
V2 O2 V5 85.23(3) 3_665 . ?
V4 O2 V5 83.22(3) 3_665 . ?
V1 O3 V5 111.74(5) . . ?
V3 O4 V5 114.10(5) . . ?
V1 O5 V4 108.76(5) . . ?
V2 O6 V4 114.21(5) . . ?
V1 O7 V2 106.61(4) . 3_665 ?
V1 O7 V3 106.92(4) . 3_665 ?
V2 O7 V3 100.86(4) 3_665 3_665 ?
V2 O8 V5 115.98(5) . 3_665 ?
V3 O11 V4 113.64(5) . 3_665 ?
V4 O12 V5 114.49(5) . 3_665 ?
C1 N1 H1C 107.9(12) . . ?
C1 N1 H1D 104.3(16) . . ?
H1C N1 H1D 106.6(19) . . ?
C1 N1 H1F 109.8(15) . . ?
H1C N1 H1F 112(2) . . ?
H1D N1 H1F 116(2) . . ?
N1 C1 C2 111.13(15) . . ?
N1 C1 H1 102.2(11) . . ?
C2 C1 H1 110.4(11) . . ?
N1 C1 H1A 106.6(13) . . ?
C2 C1 H1A 115.6(13) . . ?
H1 C1 H1A 110.1(17) . . ?
C3 C2 C1 115.32(14) . . ?
C3 C2 H2 107.4(11) . . ?
C1 C2 H2 110.4(11) . . ?
C3 C2 H2A 109.1(14) . . ?
C1 C2 H2A 108.0(14) . . ?
H2 C2 H2A 106.2(18) . . ?
C8 C3 C4 117.94(18) . . ?
C8 C3 C2 121.07(16) . . ?
C4 C3 C2 120.94(18) . . ?
C3 C4 C5 121.1(2) . . ?
C3 C4 H4 119.4 . . ?
C5 C4 H4 119.4 . . ?
C6 C5 C4 118.5(2) . . ?
C6 C5 H5 121.0(16) . . ?
C4 C5 H5 120.4(16) . . ?
C7 C6 F1 119.9(2) . . ?
C7 C6 C5 122.1(2) . . ?
F1 C6 C5 118.0(2) . . ?
C6 C7 C8 118.7(2) . . ?
C6 C7 H7 117.3(15) . . ?
C8 C7 H7 123.9(15) . . ?
C7 C8 C3 121.68(18) . . ?
C7 C8 H8 120.9(14) . . ?
C3 C8 H8 116.6(14) . . ?
C11 N2 H2C 112.1(13) . . ?
C11 N2 H2D 109.4(10) . . ?
H2C N2 H2D 108.3(16) . . ?
C11 N2 H2F 109.9(13) . . ?
H2C N2 H2F 112.8(18) . . ?
H2D N2 H2F 103.9(16) . . ?
N2 C11 C12 111.73(14) . . ?
N2 C11 H11 104.8(12) . . ?
C12 C11 H11 110.5(12) . . ?
N2 C11 H11A 109.2(15) . . ?
C12 C11 H11A 109.0(15) . . ?
H11 C11 H11A 111.6(19) . . ?
C13 C12 C11 110.71(16) . . ?
C13 C12 H12 112.1(18) . . ?
C11 C12 H12 108.5(18) . . ?
C13 C12 H12A 111.8(13) . . ?
C11 C12 H12A 107.8(13) . . ?
H12 C12 H12A 106(2) . . ?
C14 C13 C18 117.3(2) . . ?
C14 C13 C12 121.90(19) . . ?
C18 C13 C12 120.8(2) . . ?
C15 C14 C13 122.3(2) . . ?
C15 C14 H14 117.0(15) . . ?
C13 C14 H14 120.6(15) . . ?
C16 C15 C14 118.5(3) . . ?
C16 C15 H15 122.1(18) . . ?
C14 C15 H15 119.3(18) . . ?
C15 C16 F2 120.3(3) . . ?
C15 C16 C17 122.2(2) . . ?
F2 C16 C17 117.5(3) . . ?
C16 C17 C18 118.8(2) . . ?
C16 C17 H17 120.6 . . ?
C18 C17 H17 120.6 . . ?
C17 C18 C13 120.9(3) . . ?
C17 C18 H18 119.5 . . ?
C13 C18 H18 119.5 . . ?
C21 N3 H3C 109.5 . . ?
C21 N3 H3D 109.5 . . ?
H3C N3 H3D 109.5 . . ?
C21 N3 H3F 109.5 . . ?
H3C N3 H3F 109.5 . . ?
H3D N3 H3F 109.5 . . ?
N3 C21 C22 113.15(15) . . ?
N3 C21 H21 108.9 . . ?
C22 C21 H21 108.9 . . ?
N3 C21 H21A 108.9 . . ?
C22 C21 H21A 108.9 . . ?
H21 C21 H21A 107.8 . . ?
C23 C22 C21 110.61(16) . . ?
C23 C22 H22 109.5 . . ?
C21 C22 H22 109.5 . . ?
C23 C22 H22A 109.5 . . ?
C21 C22 H22A 109.5 . . ?
H22 C22 H22A 108.1 . . ?
C28 C23 C24 118.1(2) . . ?
C28 C23 C22 119.9(2) . . ?
C24 C23 C22 121.9(2) . . ?
C23 C24 C25 120.0(2) . . ?
C23 C24 H24 120.0 . . ?
C25 C24 H24 120.0 . . ?
C26 C25 C24 118.1(3) . . ?
C26 C25 H25 121.0 . . ?
C24 C25 H25 121.0 . . ?
C27 C26 C25 122.8(3) . . ?
C27 C26 F3 120.9(3) . . ?
C25 C26 F3 116.3(3) . . ?
C26 C27 C28 118.8(3) . . ?
C26 C27 H27 120.6 . . ?
C28 C27 H27 120.6 . . ?
C27 C28 C23 122.2(3) . . ?
C27 C28 H28 118.9 . . ?
C23 C28 H28 118.9 . . ?
H160 O16 H16A 107(2) . . ?

loop_
_geom_bond_atom_site_label_1
_geom_bond_atom_site_label_2
_geom_bond_distance
_geom_bond_site_symmetry_2
_geom_bond_publ_flag
V1 O5 1.6851(9) . ?
V1 O3 1.6945(9) . ?
V1 O1 1.9193(9) . ?
V1 O7 1.9398(9) . ?
V1 O2 2.1086(9) 3_665 ?
V1 O2 2.1326(8) . ?
V1 V4 3.0542(5) . ?
V1 V5 3.0871(5) . ?
V2 O9 1.6151(10) . ?
V2 O8 1.7951(10) . ?
V2 O6 1.8322(9) . ?
V2 O7 1.9819(9) 3_665 ?
V2 O1 2.0275(9) . ?
V2 O2 2.2293(9) 3_665 ?
V2 V3 3.0820(5) . ?
V2 V4 3.1078(4) . ?
V2 V5 3.1102(4) 3_665 ?
V3 O10 1.6131(10) . ?
V3 O4 1.8169(10) . ?
V3 O11 1.8235(9) . ?
V3 O1 2.0014(9) . ?
V3 O7 2.0163(9) 3_665 ?
V3 O2 2.2282(8) . ?
V3 V4 3.0955(3) 3_665 ?
V3 V5 3.1104(4) . ?
V4 O13 1.6151(10) . ?
V4 O12 1.8254(10) . ?
V4 O6 1.8691(10) . ?
V4 O11 1.8749(10) 3_665 ?
V4 O5 2.0624(10) . ?
V4 O2 2.2958(9) 3_665 ?
V4 V5 3.0933(3) 3_665 ?
V4 V3 3.0955(4) 3_665 ?
V5 O14 1.5954(10) . ?
V5 O12 1.8528(9) 3_665 ?
V5 O8 1.8723(10) 3_665 ?
V5 O4 1.8893(10) . ?
V5 O3 2.0280(9) . ?
V5 O2 2.3619(9) . ?
V5 V4 3.0933(3) 3_665 ?
V5 V2 3.1102(4) 3_665 ?
O2 V1 2.1086(9) 3_665 ?
O2 V2 2.2293(9) 3_665 ?
O2 V4 2.2958(9) 3_665 ?
O7 V2 1.9819(9) 3_665 ?
O7 V3 2.0163(9) 3_665 ?
O8 V5 1.8723(10) 3_665 ?
O11 V4 1.8749(10) 3_665 ?
O12 V5 1.8528(9) 3_665 ?
F1 C6 1.364(3) . ?
N1 C1 1.481(2) . ?
N1 H1C 0.94(2) . ?
N1 H1D 0.90(3) . ?
N1 H1F 0.82(2) . ?
C1 C2 1.516(2) . ?
C1 H1 1.05(2) . ?
C1 H1A 0.89(2) . ?
C2 C3 1.513(3) . ?
C2 H2 1.03(2) . ?
C2 H2A 0.93(2) . ?
C3 C8 1.381(3) . ?
C3 C4 1.384(2) . ?
C4 C5 1.386(3) . ?
C4 H4 0.9300 . ?
C5 C6 1.367(3) . ?
C5 H5 0.90(3) . ?
C6 C7 1.363(3) . ?
C7 C8 1.375(3) . ?
C7 H7 0.93(2) . ?
C8 H8 0.93(2) . ?
F2 C16 1.366(3) . ?
N2 C11 1.475(2) . ?
N2 H2C 0.808(19) . ?
N2 H2D 0.955(17) . ?
N2 H2F 0.86(2) . ?
C11 C12 1.530(3) . ?
C11 H11 0.93(2) . ?
C11 H11A 0.91(2) . ?
C12 C13 1.496(3) . ?
C12 H12 0.87(3) . ?
C12 H12A 1.05(2) . ?
C13 C14 1.379(3) . ?
C13 C18 1.382(3) . ?
C14 C15 1.377(3) . ?
C14 H14 0.93(2) . ?
C15 C16 1.337(4) . ?
C15 H15 0.93(3) . ?
C16 C17 1.372(4) . ?
C17 C18 1.382(4) . ?
C17 H17 0.9300 . ?
C18 H18 0.9300 . ?
F3 C26 1.371(3) . ?
N3 C21 1.477(2) . ?
N3 H3C 0.8900 . ?
N3 H3D 0.8900 . ?
N3 H3F 0.8900 . ?
C21 C22 1.504(3) . ?
C21 H21 0.9700 . ?
C21 H21A 0.9700 . ?
C22 C23 1.499(3) . ?
C22 H22 0.9700 . ?
C22 H22A 0.9700 . ?
C23 C28 1.380(3) . ?
C23 C24 1.382(3) . ?
C24 C25 1.394(3) . ?
C24 H24 0.9300 . ?
C25 C26 1.368(4) . ?
C25 H25 0.9300 . ?
C26 C27 1.340(5) . ?
C27 C28 1.349(4) . ?
C27 H27 0.9300 . ?
C28 H28 0.9300 . ?
O16 H160 0.80(3) . ?
O16 H16A 0.78(2) . ?

loop_
_geom_hbond_atom_site_label_D
_geom_hbond_atom_site_label_H
_geom_hbond_atom_site_label_A
_geom_hbond_distance_DH
_geom_hbond_distance_HA
_geom_hbond_distance_DA
_geom_hbond_angle_DHA
_geom_hbond_site_symmetry_A
_geom_hbond_publ_flag
N1 H1C O7 0.94(2) 1.86(2) 2.7894(17) 166.8(19) 3_665 yes
N1 H1D O15 0.90(3) 2.18(2) 3.041(2) 159.7(19) 1_655 yes
N1 H1F O11 0.82(2) 2.12(2) 2.9145(18) 165(2) 3_765 yes
N2 H2C O13 0.807(19) 2.417(18) 3.0357(18) 134.2(15) 1_655 yes
N2 H2C O15 0.807(19) 2.271(18) 2.9425(19) 141.0(16) 1_655 yes
N2 H2D O9 0.955(17) 1.922(17) 2.7985(18) 151.6(15) . yes
N2 H2F O6 0.86(2) 1.86(2) 2.6859(17) 159.8(19) 4.675 yes
N3 H3C O16 0.89 1.99 2.832(2) 157 4.675 yes
N3 H3D O16 0.89 2.13 2.846(2) 136 . yes
N3 H3F O4 0.89 1.89 2.7776(17) 179 . yes
N3 H3F O10 0.89 2.59 2.9993(18) 109 . yes
O16 H16A O(1) 0.78(2) 1.93(2) 2.6959(15) 165(2) . yes
O16 H160 O(13) 0.80(3) 2.09(3) 2.8766(17) 168(3) 4.675 yes

loop_
_geom_torsion_atom_site_label_1
_geom_torsion_atom_site_label_2
_geom_torsion_atom_site_label_3
_geom_torsion_atom_site_label_4
_geom_torsion
_geom_torsion_site_symmetry_1
_geom_torsion_site_symmetry_2
_geom_torsion_site_symmetry_3
_geom_torsion_site_symmetry_4
_geom_torsion_publ_flag
N1 C1 C2 C3 64.1(2) . . . . yes
C1 C2 C3 C4 70.9(2) . . . . yes
C1 C2 C3 C8 -111.9(2) . . . . yes
N2 C11 C12 C13 -171.53(15) . . . . yes
C11 C12 C13 C14 109.4(2) . . . . yes
C11 C12 C13 C18 -69.8(3) . . . . yes
N3 C21 C22 C23 -174.87(15) . . . . yes
C21 C22 C23 C24 -83.1(2) . . . . yes
C21 C22 C23 C28 93.0(2) . . . . yes
